data_7024439
loop_
_publ_author_name
'Ehrhart, J\'er\^ome'
'Planeix, Jean-Marc'
'Kyritsakas-Gruber, Nathalie'
'Hosseini, Mir Wais'

_publ_section_title
;
 Molecular tectonics: formation and structural studies on a 2-D
 directional coordination network based on a non-centric metacyclophane
 based tecton and zinc cation.
;
_journal_issue 8
_journal_name_full 'Dalton transactions (Cambridge, England : 2003)'
_journal_page_first 2137
_journal_page_last 2146
_journal_paper_doi 10.1039/b917089h
_journal_volume 39
_journal_year 2010
_chemical_formula_moiety '8(C29 H31 Cl2 N3 Zn), 2(C H4 O), 2(H2 O)'
_chemical_formula_sum 'C234 H260 Cl16 N24 O4 Zn8'
_chemical_formula_weight 4562.82
_chemical_name_systematic
;
?
;
_space_group_IT_number 15
_symmetry_cell_setting monoclinic
_symmetry_space_group_name_Hall '-C 2yc'
_symmetry_space_group_name_H-M 'C 1 2/c 1'
_atom_sites_solution_hydrogens geom
_atom_sites_solution_primary direct
_atom_sites_solution_secondary difmap
_audit_creation_method SHELXL-97
_cell_angle_alpha 90.00
_cell_angle_beta 94.815(4)
_cell_angle_gamma 90.00
_cell_formula_units_Z 1
_cell_length_a 12.6081(13)
_cell_length_b 32.110(4)
_cell_length_c 13.8506(15)
_cell_measurement_reflns_used 9970
_cell_measurement_temperature 173(2)
_cell_measurement_theta_max 27.62
_cell_measurement_theta_min 2.37
_cell_volume 5587.6(11)
_computing_cell_refinement 'Bruker SMART'
_computing_data_collection 'Bruker SMART'
_computing_data_reduction 'Bruker SAINT'
_computing_molecular_graphics 'Bruker SHELXTL'
_computing_publication_material 'Bruker SHELXTL'
_computing_structure_refinement 'SHELXL-97 (Sheldrick, 1997)'
_computing_structure_solution 'SHELXS-97 (Sheldrick, 1990)'
_diffrn_ambient_temperature 173(2)
_diffrn_measured_fraction_theta_full 0.977
_diffrn_measured_fraction_theta_max 0.977
_diffrn_measurement_device_type 'CCD area detector'
_diffrn_measurement_method 'phi and omega scans'
_diffrn_radiation_monochromator graphite
_diffrn_radiation_source 'fine-focus sealed tube'
_diffrn_radiation_type MoK\a
_diffrn_radiation_wavelength 0.71073
_diffrn_reflns_av_R_equivalents 0.0471
_diffrn_reflns_av_sigmaI/netI 0.0411
_diffrn_reflns_limit_h_max 16
_diffrn_reflns_limit_h_min -16
_diffrn_reflns_limit_k_max 41
_diffrn_reflns_limit_k_min -41
_diffrn_reflns_limit_l_max 18
_diffrn_reflns_limit_l_min -14
_diffrn_reflns_number 42137
_diffrn_reflns_theta_full 27.71
_diffrn_reflns_theta_max 27.71
_diffrn_reflns_theta_min 1.74
_exptl_absorpt_coefficient_mu 1.095
_exptl_absorpt_correction_T_max 0.9079
_exptl_absorpt_correction_T_min 0.8798
_exptl_absorpt_correction_type multi-scan
_exptl_absorpt_process_details sadabs
_exptl_crystal_colour colorless
_exptl_crystal_density_diffrn 1.356
_exptl_crystal_density_meas ?
_exptl_crystal_density_method 'not measured'
_exptl_crystal_description prism
_exptl_crystal_F_000 2376
_exptl_crystal_size_max 0.12
_exptl_crystal_size_mid 0.10
_exptl_crystal_size_min 0.09
_refine_diff_density_max 1.473
_refine_diff_density_min -0.635
_refine_diff_density_rms 0.187
_refine_ls_extinction_method none
_refine_ls_goodness_of_fit_ref 1.254
_refine_ls_hydrogen_treatment constr
_refine_ls_matrix_type full
_refine_ls_number_parameters 336
_refine_ls_number_reflns 6425
_refine_ls_number_restraints 0
_refine_ls_restrained_S_all 1.254
_refine_ls_R_factor_all 0.1311
_refine_ls_R_factor_gt 0.0910
_refine_ls_shift/su_max 0.002
_refine_ls_shift/su_mean 0.000
_refine_ls_structure_factor_coef Fsqd
_refine_ls_weighting_details 'calc w=1/[\s^2^(Fo^2^)+(0.1108P)^2^+14.1681P] where P=(Fo^2^+2Fc^2^)/3'
_refine_ls_weighting_scheme calc
_refine_ls_wR_factor_gt 0.3180
_refine_ls_wR_factor_ref 0.2921
_reflns_number_gt 4616
_reflns_number_total 6425
_reflns_threshold_expression >2sigma(I)
_cod_data_source_file b917089h.txt
_cod_data_source_block e1499d
_cod_depositor_comments
;
The following automatic conversions were performed:

'_symmetry_cell_setting' value 'Monoclinic' changed to 'monoclinic'
according to /home/saulius/struct/CIF-dictionaries/cif_core.dic
dictionary named 'cif_core.dic' version 2.4.2 from 2011-04-26.

Automatic conversion script
Id: cif_fix_values 1891 2012-01-12 08:04:46Z andrius 

The following automatic conversions were performed:

'_exptl_crystal_density_meas' value 'none' was changed to '?' - the
value is perceived as not measured.

Automatic conversion script
Id: cif_fix_values 3008 2015-01-20 13:52:24Z robertas 
;
_cod_original_sg_symbol_H-M C2/c
_cod_database_code 7024439

loop_
_symmetry_equiv_pos_as_xyz
'x, y, z'
'-x, y, -z+1/2'
'x+1/2, y+1/2, z'
'-x+1/2, y+1/2, -z+1/2'
'-x, -y, -z'
'x, -y, z-1/2'
'-x+1/2, -y+1/2, -z'
'x+1/2, -y+1/2, z-1/2'

loop_
_atom_site_label
_atom_site_type_symbol
_atom_site_fract_x
_atom_site_fract_y
_atom_site_fract_z
_atom_site_U_iso_or_equiv
_atom_site_adp_type
_atom_site_occupancy
_atom_site_symmetry_multiplicity
_atom_site_calc_flag
_atom_site_refinement_flags
_atom_site_disorder_assembly
_atom_site_disorder_group
Zn2 Zn 0.27749(9) 0.54767(3) 1.01561(9) 0.0419(4) Uani 1 1 d . . 4
Cl1 Cl 0.1208(2) 0.57310(9) 1.0431(3) 0.0775(12) Uani 1 1 d . . 4
Cl2 Cl 0.4154(3) 0.55057(14) 1.1232(4) 0.1001(16) Uani 1 1 d . . 4
C1 C 0.2966(6) 0.7541(2) 0.8587(5) 0.0214(14) Uani 1 1 d . . 4
C2 C 0.2706(6) 0.7132(2) 0.8831(5) 0.0245(15) Uani 1 1 d . . 4
C3 C 0.3423(7) 0.6900(2) 0.9424(6) 0.0268(16) Uani 1 1 d . . 4
C4 C 0.4400(6) 0.7071(2) 0.9801(6) 0.0253(15) Uani 1 1 d . . 4
C5 C 0.4639(6) 0.7486(2) 0.9588(5) 0.0205(14) Uani 1 1 d . . 4
C6 C 0.3915(6) 0.7720(2) 0.9000(5) 0.0193(14) Uani 1 1 d . . 4
C7 C 0.1650(7) 0.6947(3) 0.8456(7) 0.038(2) Uani 1 1 d . . 4
H7A H 0.1690 0.6853 0.7787 0.057 Uiso 1 1 calc R . 4
H7B H 0.1091 0.7158 0.8476 0.057 Uiso 1 1 calc R . 4
H7C H 0.1484 0.6710 0.8862 0.057 Uiso 1 1 calc R . 4
C8 C 0.3153(8) 0.6452(2) 0.9648(6) 0.0345(19) Uani 1 1 d . . 4
H8A H 0.3584 0.6361 1.0241 0.041 Uiso 1 1 calc R . 4
H8B H 0.2393 0.6432 0.9772 0.041 Uiso 1 1 calc R . 4
N1 N 0.3362(7) 0.6174(2) 0.8838(6) 0.0390(18) Uani 1 1 d . . 4
N2 N 0.3219(8) 0.5761(2) 0.8928(7) 0.050(2) Uani 1 1 d . . 4
C9 C 0.3625(11) 0.6264(4) 0.7950(8) 0.059(3) Uani 1 1 d . . 4
H9 H 0.3761 0.6534 0.7708 0.070 Uiso 1 1 calc R . 4
C10 C 0.3665(13) 0.5900(4) 0.7448(9) 0.071(4) Uani 1 1 d . . 4
H10 H 0.3828 0.5865 0.6796 0.085 Uiso 1 1 calc R . 4
C11 C 0.3423(12) 0.5598(4) 0.8077(10) 0.068(4) Uani 1 1 d . . 4
H11 H 0.3402 0.5308 0.7933 0.081 Uiso 1 1 calc R . 4
C12 C 0.5161(8) 0.6815(3) 1.0450(8) 0.048(3) Uani 1 1 d . . 4
H12A H 0.5862 0.6815 1.0193 0.071 Uiso 1 1 calc R . 4
H12B H 0.4897 0.6528 1.0476 0.071 Uiso 1 1 calc R . 4
H12C H 0.5221 0.6934 1.1103 0.071 Uiso 1 1 calc R . 4
C13 C 0.4110(6) 0.8176(2) 0.8841(6) 0.0250(15) Uani 1 1 d . . 4
H13A H 0.4466 0.8297 0.9431 0.037 Uiso 1 1 calc R . 4
H13B H 0.3428 0.8317 0.8683 0.037 Uiso 1 1 calc R . 4
H13C H 0.4561 0.8210 0.8304 0.037 Uiso 1 1 calc R . 4
C14 C 0.5657(6) 0.7683(2) 1.0059(5) 0.0227(14) Uani 1 1 d . . 4
H14A H 0.5458 0.7866 1.0590 0.027 Uiso 1 1 calc R . 4
H14B H 0.6104 0.7456 1.0360 0.027 Uiso 1 1 calc R . 4
C15 C 0.6346(6) 0.7937(2) 0.9422(5) 0.0212(14) Uani 1 1 d . . 4
C16 C 0.6595(6) 0.8352(2) 0.9659(5) 0.0234(15) Uani 1 1 d . A 4
C17 C 0.7165(6) 0.8585(2) 0.9028(6) 0.0232(15) Uani 1 1 d . . 4
C18 C 0.2472(6) 0.8414(2) 0.6809(6) 0.0243(15) Uani 1 1 d . . 4
C19 C 0.2678(5) 0.7992(2) 0.7015(5) 0.0220(14) Uani 1 1 d . . 4
C20 C 0.3260(5) 0.7755(2) 0.6389(5) 0.0196(14) Uani 1 1 d . . 4
C21 C 0.6282(7) 0.8546(3) 1.0591(6) 0.0315(18) Uani 1 1 d . A 4
H21A H 0.6325 0.8336 1.1106 0.047 Uiso 1 1 calc R A 4
H21B H 0.5552 0.8652 1.0493 0.047 Uiso 1 1 calc R A 4
H21C H 0.6767 0.8777 1.0777 0.047 Uiso 1 1 calc R A 4
C22 C 0.7340(6) 0.9038(2) 0.9254(6) 0.0272(16) Uani 1 1 d . . 4
C23 C 0.8310(8) 0.9198(3) 0.9577(9) 0.046(2) Uani 1 1 d . . 4
H23 H 0.8920 0.9023 0.9636 0.055 Uiso 1 1 calc R . 4
C24 C 0.8400(8) 0.9613(3) 0.9816(9) 0.047(3) Uani 1 1 d . . 4
H24 H 0.9078 0.9717 1.0056 0.057 Uiso 1 1 calc R . 4
N3 N 0.7596(6) 0.9874(2) 0.9728(6) 0.0374(17) Uani 1 1 d . . 4
C25 C 0.6660(8) 0.9723(3) 0.9403(9) 0.048(3) Uani 1 1 d . . 4
H25 H 0.6069 0.9907 0.9338 0.058 Uiso 1 1 calc R . 4
C26 C 0.6500(7) 0.9312(3) 0.9152(8) 0.043(2) Uani 1 1 d . . 4
H26 H 0.5814 0.9218 0.8911 0.052 Uiso 1 1 calc R . 4
C27 C 0.1844(7) 0.8684(3) 0.7449(6) 0.0349(19) Uani 1 1 d . B 4
H27A H 0.1140 0.8561 0.7501 0.052 Uiso 1 1 calc R B 4
H27B H 0.1762 0.8963 0.7167 0.052 Uiso 1 1 calc R B 4
H27C H 0.2222 0.8703 0.8095 0.052 Uiso 1 1 calc R B 4
C28 C 0.3420(6) 0.7296(2) 0.6563(6) 0.0260(16) Uani 1 1 d . C 4
H28A H 0.3475 0.7154 0.5943 0.039 Uiso 1 1 calc R C 4
H28B H 0.2813 0.7184 0.6877 0.039 Uiso 1 1 calc R C 4
H28C H 0.4075 0.7252 0.6982 0.039 Uiso 1 1 calc R C 4
C29 C 0.2229(6) 0.7792(3) 0.7892(5) 0.0251(15) Uani 1 1 d . . 4
H29A H 0.1918 0.8017 0.8268 0.030 Uiso 1 1 calc R . 4
H29B H 0.1636 0.7608 0.7649 0.030 Uiso 1 1 calc R . 4
C31 C 0.5000 0.0432(11) 0.7500 0.060(9) Uani 0.50 2 d SP . .
O1 O 0.4159(19) 0.0195(9) 0.8048(15) 0.113(10) Uani 0.50 1 d P . .

loop_
_atom_site_aniso_label
_atom_site_aniso_U_11
_atom_site_aniso_U_22
_atom_site_aniso_U_33
_atom_site_aniso_U_23
_atom_site_aniso_U_13
_atom_site_aniso_U_12
Zn2 0.0409(7) 0.0210(5) 0.0653(8) -0.0034(5) 0.0132(5) -0.0040(4)
Cl1 0.0459(16) 0.0390(14) 0.152(4) -0.0125(17) 0.0321(19) -0.0008(12)
Cl2 0.068(2) 0.100(3) 0.130(4) -0.062(3) -0.004(2) 0.012(2)
C1 0.021(3) 0.024(3) 0.020(3) 0.000(3) 0.011(3) 0.001(3)
C2 0.023(4) 0.026(4) 0.026(4) -0.003(3) 0.009(3) -0.007(3)
C3 0.034(4) 0.019(3) 0.030(4) 0.001(3) 0.014(3) -0.006(3)
C4 0.027(4) 0.020(3) 0.029(4) 0.005(3) 0.009(3) 0.004(3)
C5 0.021(3) 0.020(3) 0.023(3) 0.000(3) 0.011(3) -0.001(3)
C6 0.021(3) 0.018(3) 0.021(3) 0.000(2) 0.009(3) -0.001(3)
C7 0.037(5) 0.040(5) 0.038(5) -0.001(4) 0.007(4) -0.016(4)
C8 0.049(5) 0.022(4) 0.034(4) -0.001(3) 0.013(4) -0.011(4)
N1 0.053(5) 0.022(3) 0.044(4) -0.001(3) 0.014(4) -0.007(3)
N2 0.068(6) 0.023(4) 0.062(5) -0.007(4) 0.021(5) -0.009(4)
C9 0.093(9) 0.039(6) 0.048(6) 0.000(5) 0.026(6) 0.002(6)
C10 0.111(12) 0.054(7) 0.052(7) -0.013(6) 0.031(7) 0.001(7)
C11 0.098(10) 0.039(6) 0.069(8) -0.019(6) 0.023(7) -0.007(6)
C12 0.042(5) 0.032(5) 0.068(7) 0.027(5) -0.004(5) -0.001(4)
C13 0.025(4) 0.018(3) 0.032(4) 0.002(3) 0.001(3) -0.003(3)
C14 0.022(4) 0.024(4) 0.022(3) 0.001(3) 0.006(3) -0.001(3)
C15 0.018(3) 0.020(3) 0.026(3) 0.002(3) 0.000(3) -0.002(3)
C16 0.023(4) 0.020(3) 0.028(4) -0.003(3) 0.001(3) 0.000(3)
C17 0.018(3) 0.020(3) 0.032(4) -0.001(3) 0.002(3) -0.001(3)
C18 0.018(3) 0.025(4) 0.030(4) -0.002(3) 0.000(3) 0.003(3)
C19 0.014(3) 0.025(4) 0.027(4) 0.001(3) 0.000(3) 0.002(3)
C20 0.018(3) 0.019(3) 0.022(3) 0.001(3) 0.004(3) 0.000(3)
C21 0.038(5) 0.028(4) 0.029(4) -0.009(3) 0.010(3) -0.005(3)
C22 0.028(4) 0.019(4) 0.035(4) -0.002(3) 0.005(3) -0.007(3)
C23 0.031(5) 0.025(4) 0.079(7) -0.014(4) -0.004(5) 0.003(4)
C24 0.031(5) 0.029(5) 0.082(8) -0.012(5) 0.001(5) -0.007(4)
N3 0.036(4) 0.020(3) 0.057(5) -0.002(3) 0.008(3) -0.001(3)
C25 0.036(5) 0.027(4) 0.080(8) 0.001(5) -0.002(5) 0.004(4)
C26 0.029(5) 0.027(4) 0.072(7) -0.005(4) -0.005(4) -0.003(3)
C27 0.041(5) 0.031(4) 0.034(4) -0.003(3) 0.012(4) 0.014(4)
C28 0.028(4) 0.020(3) 0.031(4) -0.001(3) 0.011(3) 0.002(3)
C29 0.017(3) 0.034(4) 0.025(4) 0.002(3) 0.008(3) 0.002(3)
C31 0.09(3) 0.06(2) 0.026(13) 0.000 0.014(15) 0.000
O1 0.094(16) 0.17(2) 0.069(13) 0.063(15) -0.046(11) -0.047(16)

loop_
_atom_type_symbol
_atom_type_description
_atom_type_scat_dispersion_real
_atom_type_scat_dispersion_imag
_atom_type_scat_source
C C 0.0033 0.0016 'International Tables Vol C Tables 4.2.6.8 and 6.1.1.4'
Cl Cl 0.1484 0.1585 'International Tables Vol C Tables 4.2.6.8 and 6.1.1.4'
N N 0.0061 0.0033 'International Tables Vol C Tables 4.2.6.8 and 6.1.1.4'
O O 0.0106 0.0060 'International Tables Vol C Tables 4.2.6.8 and 6.1.1.4'
Zn Zn 0.2839 1.4301 'International Tables Vol C Tables 4.2.6.8 and 6.1.1.4'
H H 0.0000 0.0000 'International Tables Vol C Tables 4.2.6.8 and 6.1.1.4'

loop_
_geom_angle_atom_site_label_1
_geom_angle_atom_site_label_2
_geom_angle_atom_site_label_3
_geom_angle
_geom_angle_site_symmetry_1
_geom_angle_site_symmetry_3
N3 Zn2 N2 102.4(3) 3_445 .
N3 Zn2 Cl2 107.5(3) 3_445 .
N2 Zn2 Cl2 106.8(3) . .
N3 Zn2 Cl1 109.0(2) 3_445 .
N2 Zn2 Cl1 106.8(3) . .
Cl2 Zn2 Cl1 122.57(17) . .
C2 C1 C6 119.6(7) . .
C2 C1 C29 120.7(7) . .
C6 C1 C29 119.8(6) . .
C3 C2 C1 119.5(7) . .
C3 C2 C7 120.3(7) . .
C1 C2 C7 120.2(7) . .
C2 C3 C4 121.2(7) . .
C2 C3 C8 119.0(7) . .
C4 C3 C8 119.8(7) . .
C5 C4 C3 119.2(7) . .
C5 C4 C12 120.5(7) . .
C3 C4 C12 120.3(7) . .
C6 C5 C4 119.6(7) . .
C6 C5 C14 120.9(6) . .
C4 C5 C14 119.4(7) . .
C5 C6 C1 120.8(6) . .
C5 C6 C13 120.3(6) . .
C1 C6 C13 118.9(6) . .
N1 C8 C3 111.1(7) . .
N1 C8 H8A 109.4 . .
C3 C8 H8A 109.4 . .
N1 C8 H8B 109.4 . .
C3 C8 H8B 109.4 . .
H8A C8 H8B 108.0 . .
C9 N1 N2 110.1(8) . .
C9 N1 C8 130.3(8) . .
N2 N1 C8 119.4(7) . .
C11 N2 N1 105.6(9) . .
C11 N2 Zn2 130.0(7) . .
N1 N2 Zn2 124.4(6) . .
N1 C9 C10 107.9(10) . .
N1 C9 H9 126.0 . .
C10 C9 H9 126.0 . .
C11 C10 C9 105.4(11) . .
C11 C10 H10 127.3 . .
C9 C10 H10 127.3 . .
N2 C11 C10 110.8(10) . .
N2 C11 H11 124.6 . .
C10 C11 H11 124.6 . .
C15 C14 C5 118.2(6) . .
C15 C14 H14A 107.8 . .
C5 C14 H14A 107.8 . .
C15 C14 H14B 107.8 . .
C5 C14 H14B 107.8 . .
H14A C14 H14B 107.1 . .
C20 C15 C16 119.9(7) 2_656 .
C20 C15 C14 120.1(6) 2_656 .
C16 C15 C14 120.0(7) . .
C17 C16 C15 118.8(7) . .
C17 C16 C21 119.7(7) . .
C15 C16 C21 121.5(7) . .
C18 C17 C16 122.1(7) 2_656 .
C18 C17 C22 120.1(7) 2_656 .
C16 C17 C22 117.7(7) . .
C17 C18 C19 118.7(7) 2_656 .
C17 C18 C27 119.2(7) 2_656 .
C19 C18 C27 122.0(7) . .
C18 C19 C20 119.7(7) . .
C18 C19 C29 119.6(7) . .
C20 C19 C29 120.7(6) . .
C15 C20 C19 120.6(6) 2_656 .
C15 C20 C28 119.2(6) 2_656 .
C19 C20 C28 120.1(6) . .
C23 C22 C26 117.0(7) . .
C23 C22 C17 122.9(7) . .
C26 C22 C17 120.1(7) . .
C22 C23 C24 119.7(9) . .
C22 C23 H23 120.2 . .
C24 C23 H23 120.2 . .
N3 C24 C23 123.3(9) . .
N3 C24 H24 118.3 . .
C23 C24 H24 118.3 . .
C24 N3 C25 117.2(8) . .
C24 N3 Zn2 121.0(6) . 3
C25 N3 Zn2 121.6(6) . 3
N3 C25 C26 123.2(9) . .
N3 C25 H25 118.4 . .
C26 C25 H25 118.4 . .
C22 C26 C25 119.5(8) . .
C22 C26 H26 120.2 . .
C25 C26 H26 120.2 . .
C1 C29 C19 118.8(6) . .
C1 C29 H29A 107.6 . .
C19 C29 H29A 107.6 . .
C1 C29 H29B 107.6 . .
C19 C29 H29B 107.6 . .
H29A C29 H29B 107.0 . .
O1 C31 O1 121(3) . 2_656

loop_
_geom_bond_atom_site_label_1
_geom_bond_atom_site_label_2
_geom_bond_distance
_geom_bond_site_symmetry_2
Zn2 N3 2.029(7) 3_445
Zn2 N2 2.050(9) .
Zn2 Cl2 2.196(5) .
Zn2 Cl1 2.200(3) .
C1 C2 1.400(10) .
C1 C6 1.406(10) .
C1 C29 1.514(10) .
C2 C3 1.386(12) .
C2 C7 1.511(11) .
C3 C4 1.408(11) .
C3 C8 1.518(10) .
C4 C5 1.404(10) .
C4 C12 1.504(11) .
C5 C6 1.391(10) .
C5 C14 1.526(10) .
C6 C13 1.504(9) .
C7 H7A 0.9800 .
C7 H7B 0.9800 .
C7 H7C 0.9800 .
C8 N1 1.474(11) .
C8 H8A 0.9900 .
C8 H8B 0.9900 .
N1 C9 1.333(13) .
N1 N2 1.345(10) .
N2 C11 1.335(15) .
C9 C10 1.363(16) .
C9 H9 0.9500 .
C10 C11 1.356(18) .
C10 H10 0.9500 .
C11 H11 0.9500 .
C12 H12A 0.9800 .
C12 H12B 0.9800 .
C12 H12C 0.9800 .
C13 H13A 0.9800 .
C13 H13B 0.9800 .
C13 H13C 0.9800 .
C14 C15 1.525(10) .
C14 H14A 0.9900 .
C14 H14B 0.9900 .
C15 C20 1.393(10) 2_656
C15 C16 1.402(10) .
C16 C17 1.396(11) .
C16 C21 1.516(10) .
C17 C18 1.394(11) 2_656
C17 C22 1.499(10) .
C18 C17 1.394(11) 2_656
C18 C19 1.405(10) .
C18 C27 1.510(10) .
C19 C20 1.408(10) .
C19 C29 1.524(10) .
C20 C15 1.393(10) 2_656
C20 C28 1.502(10) .
C21 H21A 0.9800 .
C21 H21B 0.9800 .
C21 H21C 0.9800 .
C22 C23 1.367(12) .
C22 C26 1.375(12) .
C23 C24 1.378(12) .
C23 H23 0.9500 .
C24 N3 1.313(12) .
C24 H24 0.9500 .
N3 C25 1.320(13) .
N3 Zn2 2.029(7) 3
C25 C26 1.376(13) .
C25 H25 0.9500 .
C26 H26 0.9500 .
C27 H27A 0.9800 .
C27 H27B 0.9800 .
C27 H27C 0.9800 .
C28 H28A 0.9800 .
C28 H28B 0.9800 .
C28 H28C 0.9800 .
C29 H29A 0.9900 .
C29 H29B 0.9900 .
C31 O1 1.56(3) .
C31 O1 1.56(3) 2_656
